data_4079707
loop_
_publ_author_name
'Tan, Kien-Wee'
'Yang, Xiang-Yuan'
'Li, Yongxin'
'Huang, Yinhua'
'Pullarkat, Sumod A.'
'Leung, Pak-Hing'

_publ_section_title
;
 Reactivity of Cycloplatinated Amine Complexes: Intramolecular C--C Bond
 Formation, C--H Activation, and PPh2Migration in Coordinated
 Alkynylphosphines
;
_journal_issue 23
_journal_name_full Organometallics
_journal_page_first 8407
_journal_paper_doi 10.1021/om300976y
_journal_volume 31
_journal_year 2012
_chemical_absolute_configuration ad
_chemical_formula_moiety 'C30 H29 Cl N P Pt'
_chemical_formula_sum 'C30 H29 Cl N P Pt'
_chemical_formula_weight 665.05
_chemical_name_systematic
; 
 ? 
;
_space_group_IT_number 1
_symmetry_cell_setting triclinic
_symmetry_space_group_name_Hall 'P 1'
_symmetry_space_group_name_H-M 'P 1'
_atom_sites_solution_hydrogens geom
_atom_sites_solution_primary direct
_atom_sites_solution_secondary difmap
_audit_creation_method SHELXL-97
_cell_angle_alpha 81.3140(10)
_cell_angle_beta 74.5810(10)
_cell_angle_gamma 66.9560(10)
_cell_formula_units_Z 2
_cell_length_a 9.5284(3)
_cell_length_b 10.4146(4)
_cell_length_c 14.4364(5)
_cell_measurement_reflns_used 9890
_cell_measurement_temperature 103(2)
_cell_measurement_theta_max 33.59
_cell_measurement_theta_min 2.50
_cell_volume 1269.05(8)
_computing_cell_refinement 'Bruker SAINT'
_computing_data_collection 'Bruker APEX2'
_computing_data_reduction 'Bruker SAINT'
_computing_molecular_graphics 'Bruker SHELXTL'
_computing_publication_material 'Bruker SHELXTL'
_computing_structure_refinement 'SHELXL-97 (Sheldrick, 2008)'
_computing_structure_solution 'SHELXS-97 (Sheldrick, 2008)'
_diffrn_ambient_temperature 103(2)
_diffrn_measured_fraction_theta_full 0.999
_diffrn_measured_fraction_theta_max 0.904
_diffrn_measurement_device_type 'Bruker APEX-II CCD'
_diffrn_measurement_method '\f and \w scans'
_diffrn_radiation_monochromator graphite
_diffrn_radiation_source 'fine-focus sealed tube'
_diffrn_radiation_type MoK\a
_diffrn_radiation_wavelength 0.71073
_diffrn_reflns_av_R_equivalents 0.0312
_diffrn_reflns_av_sigmaI/netI 0.0588
_diffrn_reflns_limit_h_max 15
_diffrn_reflns_limit_h_min -15
_diffrn_reflns_limit_k_max 17
_diffrn_reflns_limit_k_min -17
_diffrn_reflns_limit_l_max 23
_diffrn_reflns_limit_l_min -23
_diffrn_reflns_number 38483
_diffrn_reflns_theta_full 26.00
_diffrn_reflns_theta_max 36.34
_diffrn_reflns_theta_min 1.47
_exptl_absorpt_coefficient_mu 5.716
_exptl_absorpt_correction_T_max 0.3944
_exptl_absorpt_correction_T_min 0.2083
_exptl_absorpt_correction_type multi-scan
_exptl_absorpt_process_details sadabs
_exptl_crystal_colour yellow
_exptl_crystal_density_diffrn 1.740
_exptl_crystal_density_method 'not measured'
_exptl_crystal_description block
_exptl_crystal_F_000 652
_exptl_crystal_size_max 0.40
_exptl_crystal_size_mid 0.20
_exptl_crystal_size_min 0.20
_refine_diff_density_max 1.517
_refine_diff_density_min -1.611
_refine_diff_density_rms 0.309
_refine_ls_abs_structure_details 'Flack H D (1983), Acta Cryst. A39, 876-881'
_refine_ls_abs_structure_Flack 0.035(7)
_refine_ls_extinction_method none
_refine_ls_goodness_of_fit_ref 1.097
_refine_ls_hydrogen_treatment constr
_refine_ls_matrix_type full
_refine_ls_number_parameters 619
_refine_ls_number_reflns 20635
_refine_ls_number_restraints 3
_refine_ls_restrained_S_all 1.096
_refine_ls_R_factor_all 0.0352
_refine_ls_R_factor_gt 0.0286
_refine_ls_shift/su_max 0.004
_refine_ls_shift/su_mean 0.000
_refine_ls_structure_factor_coef Fsqd
_refine_ls_weighting_details 'calc w=1/[\s^2^(Fo^2^)+(0.0374P)^2^+0.0722P] where P=(Fo^2^+2Fc^2^)/3'
_refine_ls_weighting_scheme calc
_refine_ls_wR_factor_gt 0.0620
_refine_ls_wR_factor_ref 0.0857
_reflns_number_gt 18361
_reflns_number_total 20635
_reflns_threshold_expression >2sigma(I)
_cod_data_source_file om300976y_si_002.cif
_cod_data_source_block leung656r
_cod_depositor_comments
;
The following automatic conversions were performed:

'_symmetry_cell_setting' value 'Triclinic' changed to 'triclinic'
according to /home/saulius/struct/CIF-dictionaries/cif_core.dic
dictionary named 'cif_core.dic' version 2.4.2 from 2011-04-26.

Automatic conversion script
Id: cif_fix_values 1891 2012-01-12 08:04:46Z andrius 
;
_cod_original_sg_symbol_H-M P1
_cod_database_code 4079707

loop_
_symmetry_equiv_pos_as_xyz
'x, y, z'

loop_
_atom_site_label
_atom_site_type_symbol
_atom_site_fract_x
_atom_site_fract_y
_atom_site_fract_z
_atom_site_U_iso_or_equiv
_atom_site_adp_type
_atom_site_occupancy
_atom_site_symmetry_multiplicity
_atom_site_calc_flag
_atom_site_refinement_flags
Pt1 Pt -0.120962(12) 1.014095(11) 0.010616(10) 0.01101(6) Uani 1 1 d .
Pt2 Pt 0.790391(13) 0.824387(12) 0.608923(10) 0.01134(6) Uani 1 1 d .
C1 C -0.0975(8) 1.1836(7) 0.0417(5) 0.0104(11) Uani 1 1 d .
C2 C 0.0293(9) 1.1936(8) 0.0722(5) 0.0148(13) Uani 1 1 d .
C3 C 0.0307(9) 1.3277(8) 0.0756(6) 0.0162(14) Uani 1 1 d .
H3 H 0.1155 1.3344 0.0947 0.019 Uiso 1 1 calc R
C4 C -0.0841(9) 1.4494(8) 0.0525(5) 0.0175(13) Uani 1 1 d .
H4 H -0.0769 1.5375 0.0538 0.021 Uiso 1 1 calc R
C5 C -0.2130(8) 1.4403(7) 0.0268(4) 0.0173(12) Uani 1 1 d .
H5 H -0.2950 1.5231 0.0123 0.021 Uiso 1 1 calc R
C6 C -0.2201(7) 1.3106(6) 0.0228(4) 0.0156(11) Uani 1 1 d .
C7 C -0.3609(5) 1.2990(5) 0.0055(3) 0.0149(8) Uani 1 1 d .
H7 H -0.4121 1.3819 -0.0353 0.018 Uiso 1 1 calc R
C8 C -0.4753(6) 1.2973(6) 0.1030(4) 0.0227(10) Uani 1 1 d .
H8A H -0.4329 1.2088 0.1391 0.034 Uiso 1 1 calc R
H8B H -0.5765 1.3071 0.0924 0.034 Uiso 1 1 calc R
H8C H -0.4896 1.3751 0.1397 0.034 Uiso 1 1 calc R
C9 C -0.2403(7) 1.1963(5) -0.1508(4) 0.0233(10) Uani 1 1 d .
H9A H -0.2007 1.1105 -0.1854 0.035 Uiso 1 1 calc R
H9B H -0.1541 1.2275 -0.1550 0.035 Uiso 1 1 calc R
H9C H -0.3212 1.2692 -0.1796 0.035 Uiso 1 1 calc R
C10 C -0.4426(8) 1.1269(8) -0.0414(6) 0.0298(15) Uani 1 1 d .
H10A H -0.5327 1.2096 -0.0529 0.045 Uiso 1 1 calc R
H10B H -0.4698 1.0845 0.0229 0.045 Uiso 1 1 calc R
H10C H -0.4142 1.0593 -0.0899 0.045 Uiso 1 1 calc R
C11 C 0.1506(9) 1.0786(8) 0.1075(5) 0.0144(14) Uani 1 1 d .
H11 H 0.2201 1.1063 0.1289 0.017 Uiso 1 1 calc R
C12 C 0.1849(10) 0.9397(8) 0.1162(6) 0.0166(15) Uani 1 1 d .
C13 C 0.3068(9) 0.8460(8) 0.1676(5) 0.0141(13) Uani 1 1 d .
C14 C 0.2634(10) 0.7900(9) 0.2594(6) 0.0193(14) Uani 1 1 d .
H14 H 0.1556 0.8114 0.2887 0.023 Uiso 1 1 calc R
C15 C 0.3755(9) 0.7036(8) 0.3085(5) 0.0182(13) Uani 1 1 d .
H15 H 0.3450 0.6648 0.3710 0.022 Uiso 1 1 calc R
C16 C 0.5331(8) 0.6738(8) 0.2660(6) 0.0168(13) Uani 1 1 d .
H16 H 0.6116 0.6133 0.2983 0.020 Uiso 1 1 calc R
C17 C 0.5739(9) 0.7337(8) 0.1756(6) 0.0171(13) Uani 1 1 d .
H17 H 0.6812 0.7169 0.1476 0.020 Uiso 1 1 calc R
C18 C 0.4644(9) 0.8160(8) 0.1258(6) 0.0157(14) Uani 1 1 d .
H18 H 0.4957 0.8526 0.0627 0.019 Uiso 1 1 calc R
C19 C 0.0400(9) 0.7390(7) 0.1579(5) 0.0140(13) Uani 1 1 d .
C20 C -0.1024(8) 0.7837(8) 0.2282(5) 0.0171(13) Uani 1 1 d .
H20 H -0.1802 0.8728 0.2193 0.021 Uiso 1 1 calc R
C21 C -0.1299(9) 0.7023(8) 0.3075(5) 0.0190(13) Uani 1 1 d .
H21 H -0.2241 0.7364 0.3553 0.023 Uiso 1 1 calc R
C22 C -0.0210(9) 0.5688(8) 0.3197(6) 0.0194(14) Uani 1 1 d .
H22 H -0.0427 0.5107 0.3746 0.023 Uiso 1 1 calc R
C23 C 0.1178(9) 0.5207(8) 0.2525(6) 0.0189(14) Uani 1 1 d .
H23 H 0.1914 0.4291 0.2607 0.023 Uiso 1 1 calc R
C24 C 0.1508(9) 0.6056(8) 0.1729(6) 0.0170(13) Uani 1 1 d .
H24 H 0.2489 0.5734 0.1282 0.020 Uiso 1 1 calc R
C25 C 0.2377(9) 0.7622(8) -0.0301(5) 0.0163(13) Uani 1 1 d .
C26 C 0.3584(10) 0.8105(8) -0.0802(6) 0.0187(14) Uani 1 1 d .
H26 H 0.3604 0.8931 -0.0612 0.022 Uiso 1 1 calc R
C27 C 0.4735(10) 0.7409(9) -0.1559(6) 0.0251(17) Uani 1 1 d .
H27 H 0.5514 0.7770 -0.1898 0.030 Uiso 1 1 calc R
C28 C 0.4746(10) 0.6187(9) -0.1821(6) 0.0245(15) Uani 1 1 d .
H28 H 0.5561 0.5681 -0.2323 0.029 Uiso 1 1 calc R
C29 C 0.3581(10) 0.5701(8) -0.1357(6) 0.0221(14) Uani 1 1 d .
H29 H 0.3589 0.4867 -0.1553 0.027 Uiso 1 1 calc R
C30 C 0.2387(9) 0.6400(8) -0.0607(6) 0.0179(13) Uani 1 1 d .
H30 H 0.1582 0.6053 -0.0302 0.022 Uiso 1 1 calc R
C31 C 0.7600(9) 0.6514(8) 0.5938(5) 0.0154(13) Uani 1 1 d .
C32 C 0.6470(9) 0.6368(8) 0.5525(5) 0.0140(13) Uani 1 1 d .
C33 C 0.6481(10) 0.5016(8) 0.5465(6) 0.0213(16) Uani 1 1 d .
H33 H 0.5737 0.4909 0.5186 0.026 Uiso 1 1 calc R
C34 C 0.7593(10) 0.3834(8) 0.5820(6) 0.0254(17) Uani 1 1 d .
H34 H 0.7586 0.2932 0.5788 0.030 Uiso 1 1 calc R
C35 C 0.8668(8) 0.3968(7) 0.6204(4) 0.0196(12) Uani 1 1 d .
H35 H 0.9425 0.3164 0.6433 0.024 Uiso 1 1 calc R
C36 C 0.8663(6) 0.5279(6) 0.6262(4) 0.0141(10) Uani 1 1 d .
C37 C 0.9766(6) 0.5437(5) 0.6777(4) 0.0180(9) Uani 1 1 d .
H37 H 1.0774 0.4613 0.6657 0.022 Uiso 1 1 calc R
C38 C 0.9062(7) 0.5499(6) 0.7868(4) 0.0238(10) Uani 1 1 d .
H38A H 0.9862 0.5428 0.8202 0.036 Uiso 1 1 calc R
H38B H 0.8700 0.4721 0.8092 0.036 Uiso 1 1 calc R
H38C H 0.8176 0.6386 0.8003 0.036 Uiso 1 1 calc R
C39 C 1.1176(6) 0.6469(6) 0.5395(4) 0.0243(11) Uani 1 1 d .
H39A H 1.2209 0.5799 0.5465 0.036 Uiso 1 1 calc R
H39B H 1.1268 0.7348 0.5090 0.036 Uiso 1 1 calc R
H39C H 1.0765 0.6085 0.4994 0.036 Uiso 1 1 calc R
C40 C 1.0835(8) 0.7164(7) 0.6963(4) 0.0210(12) Uani 1 1 d .
H40A H 1.1769 0.6375 0.7079 0.032 Uiso 1 1 calc R
H40B H 1.0099 0.7462 0.7579 0.032 Uiso 1 1 calc R
H40C H 1.1137 0.7941 0.6631 0.032 Uiso 1 1 calc R
C41 C 0.5266(9) 0.7524(8) 0.5109(6) 0.0155(14) Uani 1 1 d .
H41 H 0.4643 0.7230 0.4837 0.019 Uiso 1 1 calc R
C42 C 0.4898(8) 0.8909(8) 0.5048(5) 0.0100(12) Uani 1 1 d .
C43 C 0.3714(8) 0.9829(7) 0.4489(5) 0.0130(13) Uani 1 1 d .
C44 C 0.2119(10) 1.0286(9) 0.4881(6) 0.0212(17) Uani 1 1 d .
H44 H 0.1747 0.9994 0.5523 0.025 Uiso 1 1 calc R
C45 C 0.1046(10) 1.1170(9) 0.4347(6) 0.0262(18) Uani 1 1 d .
H45 H -0.0048 1.1491 0.4620 0.031 Uiso 1 1 calc R
C46 C 0.1625(10) 1.1566(9) 0.3411(6) 0.0242(16) Uani 1 1 d .
H46 H 0.0914 1.2176 0.3041 0.029 Uiso 1 1 calc R
C47 C 0.3182(9) 1.1102(8) 0.3011(6) 0.0217(15) Uani 1 1 d .
H47 H 0.3551 1.1370 0.2362 0.026 Uiso 1 1 calc R
C48 C 0.4211(9) 1.0257(8) 0.3537(6) 0.0166(13) Uani 1 1 d .
H48 H 0.5300 0.9948 0.3250 0.020 Uiso 1 1 calc R
C49 C 0.4214(8) 1.0652(7) 0.6580(5) 0.0127(12) Uani 1 1 d .
C50 C 0.3062(10) 1.0118(8) 0.7040(6) 0.0193(15) Uani 1 1 d .
H50 H 0.3084 0.9284 0.6835 0.023 Uiso 1 1 calc R
C51 C 0.1872(11) 1.0806(9) 0.7803(6) 0.0255(17) Uani 1 1 d .
H51 H 0.1070 1.0452 0.8103 0.031 Uiso 1 1 calc R
C52 C 0.1853(10) 1.1993(9) 0.8125(5) 0.0246(16) Uani 1 1 d .
H52 H 0.1056 1.2447 0.8653 0.030 Uiso 1 1 calc R
C53 C 0.2997(11) 1.2515(9) 0.7675(6) 0.0277(18) Uani 1 1 d .
H53 H 0.2974 1.3344 0.7889 0.033 Uiso 1 1 calc R
C54 C 0.4205(10) 1.1840(8) 0.6901(6) 0.0213(15) Uani 1 1 d .
H54 H 0.5005 1.2197 0.6604 0.026 Uiso 1 1 calc R
C55 C 0.6191(9) 1.1015(8) 0.4697(5) 0.0149(13) Uani 1 1 d .
C56 C 0.7638(10) 1.0582(9) 0.4059(5) 0.0176(13) Uani 1 1 d .
H56 H 0.8422 0.9698 0.4154 0.021 Uiso 1 1 calc R
C57 C 0.7915(11) 1.1496(10) 0.3262(6) 0.0263(17) Uani 1 1 d .
H57 H 0.8908 1.1237 0.2823 0.032 Uiso 1 1 calc R
C58 C 0.6740(13) 1.2775(10) 0.3115(6) 0.036(2) Uani 1 1 d .
H58 H 0.6922 1.3365 0.2564 0.043 Uiso 1 1 calc R
C59 C 0.5314(12) 1.3186(9) 0.3767(6) 0.0284(18) Uani 1 1 d .
H59 H 0.4528 1.4069 0.3671 0.034 Uiso 1 1 calc R
C60 C 0.5018(10) 1.2314(8) 0.4566(5) 0.0214(15) Uani 1 1 d .
H60 H 0.4035 1.2595 0.5015 0.026 Uiso 1 1 calc R
Cl1 Cl -0.1616(2) 0.8251(2) -0.03822(14) 0.0177(3) Uani 1 1 d .
Cl2 Cl 0.8448(2) 1.0165(2) 0.63832(14) 0.0182(3) Uani 1 1 d .
N1 N -0.3089(6) 1.1683(6) -0.0476(4) 0.0140(10) Uani 1 1 d .
N2 N 1.0085(7) 0.6734(6) 0.6365(4) 0.0174(11) Uani 1 1 d .
P1 P 0.0813(3) 0.8638(2) 0.06403(15) 0.0111(3) Uani 1 1 d .
P2 P 0.5797(3) 0.9701(2) 0.56233(15) 0.0117(4) Uani 1 1 d .

loop_
_atom_site_aniso_label
_atom_site_aniso_U_11
_atom_site_aniso_U_22
_atom_site_aniso_U_33
_atom_site_aniso_U_23
_atom_site_aniso_U_13
_atom_site_aniso_U_12
Pt1 0.01106(13) 0.00968(13) 0.01197(12) 0.00073(10) -0.00413(10) -0.00299(10)
Pt2 0.01171(13) 0.01067(14) 0.01095(12) 0.00056(10) -0.00336(10) -0.00329(11)
C1 0.012(2) 0.008(2) 0.011(2) 0.0037(17) -0.0069(19) -0.0020(18)
C2 0.021(3) 0.015(3) 0.011(3) -0.002(2) -0.002(2) -0.010(3)
C3 0.014(3) 0.009(3) 0.024(4) 0.001(2) -0.006(3) -0.002(2)
C4 0.022(3) 0.011(3) 0.025(3) 0.000(2) -0.013(2) -0.007(2)
C5 0.020(3) 0.012(2) 0.016(3) 0.002(2) -0.006(2) -0.0009(18)
C6 0.017(2) 0.015(2) 0.010(2) 0.0029(19) 0.000(2) -0.0034(18)
C7 0.0132(19) 0.0132(18) 0.015(2) 0.0000(15) -0.0036(17) -0.0013(15)
C8 0.013(2) 0.027(3) 0.022(3) 0.000(2) -0.0042(19) -0.0016(18)
C9 0.030(3) 0.020(2) 0.016(2) -0.0009(18) -0.010(2) -0.002(2)
C10 0.019(3) 0.028(3) 0.044(4) -0.003(3) -0.014(3) -0.005(2)
C11 0.010(3) 0.022(3) 0.011(3) -0.004(3) -0.002(2) -0.006(3)
C12 0.019(3) 0.008(3) 0.020(3) -0.001(2) 0.001(3) -0.006(2)
C13 0.018(3) 0.014(3) 0.012(3) -0.001(2) -0.004(3) -0.006(2)
C14 0.021(3) 0.024(3) 0.015(3) -0.001(2) -0.004(2) -0.011(2)
C15 0.021(3) 0.018(3) 0.017(3) 0.005(2) -0.011(2) -0.007(2)
C16 0.011(2) 0.015(3) 0.025(3) -0.001(2) -0.011(2) 0.0001(18)
C17 0.011(3) 0.018(3) 0.021(3) -0.002(2) -0.003(2) -0.005(2)
C18 0.012(3) 0.019(3) 0.017(3) 0.002(3) -0.004(3) -0.007(3)
C19 0.014(3) 0.010(3) 0.017(3) 0.002(2) -0.006(2) -0.003(2)
C20 0.008(2) 0.020(3) 0.018(3) 0.000(2) -0.001(2) -0.002(2)
C21 0.019(3) 0.020(3) 0.015(3) -0.001(2) 0.000(2) -0.006(2)
C22 0.018(3) 0.021(3) 0.020(3) 0.007(2) -0.005(2) -0.011(2)
C23 0.019(3) 0.012(3) 0.024(3) 0.005(2) -0.006(2) -0.005(2)
C24 0.011(2) 0.014(3) 0.022(3) -0.001(2) -0.002(2) -0.001(2)
C25 0.013(3) 0.016(3) 0.018(3) 0.005(2) -0.006(2) -0.003(2)
C26 0.021(3) 0.016(3) 0.017(3) 0.000(2) -0.001(2) -0.006(2)
C27 0.017(3) 0.032(4) 0.018(3) 0.000(3) 0.003(3) -0.005(3)
C28 0.024(3) 0.021(3) 0.018(3) -0.005(2) -0.001(3) 0.001(2)
C29 0.021(3) 0.016(3) 0.025(3) -0.006(2) -0.006(2) 0.000(2)
C30 0.020(3) 0.013(2) 0.025(3) -0.003(2) -0.009(2) -0.006(2)
C31 0.019(3) 0.014(3) 0.009(3) -0.0021(19) 0.003(2) -0.005(2)
C32 0.015(3) 0.010(3) 0.014(3) 0.001(2) -0.004(2) -0.001(2)
C33 0.031(4) 0.017(3) 0.020(4) -0.005(3) -0.001(3) -0.015(3)
C34 0.033(4) 0.011(3) 0.026(3) 0.002(2) -0.002(3) -0.005(3)
C35 0.023(3) 0.010(2) 0.021(3) 0.003(2) -0.003(2) -0.0034(19)
C36 0.010(2) 0.012(2) 0.016(3) 0.0000(19) 0.000(2) -0.0009(16)
C37 0.019(2) 0.015(2) 0.017(2) 0.0013(16) -0.0070(19) -0.0013(16)
C38 0.027(3) 0.026(3) 0.016(2) 0.0034(19) -0.006(2) -0.008(2)
C39 0.017(2) 0.026(3) 0.021(3) 0.002(2) 0.0013(19) -0.0030(19)
C40 0.022(3) 0.019(2) 0.027(3) 0.007(2) -0.018(3) -0.008(2)
C41 0.017(3) 0.010(3) 0.020(4) 0.001(2) -0.005(3) -0.006(2)
C42 0.006(3) 0.016(3) 0.008(3) 0.000(2) -0.004(2) -0.003(2)
C43 0.009(3) 0.009(3) 0.022(3) 0.000(2) -0.008(2) -0.001(2)
C44 0.017(4) 0.027(4) 0.017(3) 0.001(3) -0.004(3) -0.007(3)
C45 0.020(3) 0.027(4) 0.027(4) 0.001(3) -0.016(3) 0.002(3)
C46 0.032(4) 0.021(3) 0.023(3) 0.003(2) -0.013(3) -0.009(3)
C47 0.026(3) 0.024(3) 0.023(3) 0.005(2) -0.010(3) -0.017(3)
C48 0.016(3) 0.022(3) 0.016(3) 0.003(2) -0.007(2) -0.011(2)
C49 0.016(3) 0.011(2) 0.010(2) -0.0028(18) -0.001(2) -0.004(2)
C50 0.023(3) 0.013(3) 0.017(3) 0.003(2) -0.003(3) -0.002(2)
C51 0.027(4) 0.017(3) 0.020(3) 0.004(2) -0.001(3) 0.001(3)
C52 0.023(3) 0.026(3) 0.010(2) 0.002(2) -0.002(2) 0.005(2)
C53 0.034(4) 0.023(3) 0.023(3) -0.011(3) -0.014(3) 0.001(3)
C54 0.021(3) 0.019(3) 0.022(3) -0.006(2) -0.005(2) -0.003(2)
C55 0.022(3) 0.016(3) 0.012(3) -0.002(2) -0.006(2) -0.010(3)
C56 0.027(3) 0.021(3) 0.008(2) 0.0037(19) -0.004(2) -0.015(3)
C57 0.033(4) 0.041(4) 0.016(3) 0.000(3) -0.004(3) -0.026(3)
C58 0.072(7) 0.034(4) 0.021(3) 0.010(3) -0.021(4) -0.037(5)
C59 0.046(5) 0.020(3) 0.024(3) 0.006(3) -0.017(3) -0.014(3)
C60 0.037(4) 0.013(3) 0.016(3) 0.002(2) -0.011(3) -0.008(3)
Cl1 0.0186(7) 0.0146(6) 0.0221(8) -0.0028(5) -0.0069(6) -0.0063(5)
Cl2 0.0220(7) 0.0168(7) 0.0200(7) 0.0000(5) -0.0101(6) -0.0085(6)
N1 0.013(2) 0.0120(18) 0.016(2) 0.0007(17) -0.0069(19) -0.0012(15)
N2 0.016(2) 0.018(2) 0.017(3) -0.0002(19) -0.006(2) -0.0032(17)
P1 0.0112(7) 0.0089(7) 0.0127(8) 0.0002(6) -0.0040(6) -0.0026(6)
P2 0.0127(8) 0.0104(7) 0.0120(7) 0.0007(6) -0.0034(6) -0.0047(6)

loop_
_atom_type_symbol
_atom_type_description
_atom_type_scat_dispersion_real
_atom_type_scat_dispersion_imag
_atom_type_scat_source
C C 0.0033 0.0016 'International Tables Vol C Tables 4.2.6.8 and 6.1.1.4'
H H 0.0000 0.0000 'International Tables Vol C Tables 4.2.6.8 and 6.1.1.4'
N N 0.0061 0.0033 'International Tables Vol C Tables 4.2.6.8 and 6.1.1.4'
Cl Cl 0.1484 0.1585 'International Tables Vol C Tables 4.2.6.8 and 6.1.1.4'
Pt Pt -1.7033 8.3905 'International Tables Vol C Tables 4.2.6.8 and 6.1.1.4'
P P 0.1023 0.0942 'International Tables Vol C Tables 4.2.6.8 and 6.1.1.4'

loop_
_geom_angle_atom_site_label_1
_geom_angle_atom_site_label_2
_geom_angle_atom_site_label_3
_geom_angle
C1 Pt1 N1 82.2(2)
C1 Pt1 P1 95.5(2)
N1 Pt1 P1 176.13(16)
C1 Pt1 Cl1 174.44(19)
N1 Pt1 Cl1 92.65(16)
P1 Pt1 Cl1 89.57(7)
C31 Pt2 N2 81.3(3)
C31 Pt2 P2 96.1(2)
N2 Pt2 P2 172.86(17)
C31 Pt2 Cl2 173.8(2)
N2 Pt2 Cl2 93.17(17)
P2 Pt2 Cl2 89.79(7)
C6 C1 C2 117.8(6)
C6 C1 Pt1 113.2(5)
C2 C1 Pt1 128.8(5)
C3 C2 C1 118.2(7)
C3 C2 C11 116.0(7)
C1 C2 C11 125.6(7)
C4 C3 C2 123.5(7)
C4 C3 H3 118.3
C2 C3 H3 118.3
C3 C4 C5 118.5(7)
C3 C4 H4 120.7
C5 C4 H4 120.7
C6 C5 C4 120.2(6)
C6 C5 H5 119.9
C4 C5 H5 119.9
C5 C6 C1 121.7(6)
C5 C6 C7 121.0(5)
C1 C6 C7 117.2(5)
C6 C7 N1 108.0(4)
C6 C7 C8 108.4(4)
N1 C7 C8 112.8(4)
C6 C7 H7 109.2
N1 C7 H7 109.2
C8 C7 H7 109.2
C7 C8 H8A 109.5
C7 C8 H8B 109.5
H8A C8 H8B 109.5
C7 C8 H8C 109.5
H8A C8 H8C 109.5
H8B C8 H8C 109.5
N1 C9 H9A 109.5
N1 C9 H9B 109.5
H9A C9 H9B 109.5
N1 C9 H9C 109.5
H9A C9 H9C 109.5
H9B C9 H9C 109.5
N1 C10 H10A 109.5
N1 C10 H10B 109.5
H10A C10 H10B 109.5
N1 C10 H10C 109.5
H10A C10 H10C 109.5
H10B C10 H10C 109.5
C12 C11 C2 132.8(8)
C12 C11 H11 113.6
C2 C11 H11 113.6
C11 C12 C13 120.9(7)
C11 C12 P1 120.1(6)
C13 C12 P1 119.0(6)
C18 C13 C14 119.3(7)
C18 C13 C12 120.7(7)
C14 C13 C12 120.0(7)
C15 C14 C13 120.7(8)
C15 C14 H14 119.6
C13 C14 H14 119.6
C14 C15 C16 119.5(7)
C14 C15 H15 120.2
C16 C15 H15 120.2
C17 C16 C15 118.9(7)
C17 C16 H16 120.6
C15 C16 H16 120.6
C18 C17 C16 121.9(7)
C18 C17 H17 119.1
C16 C17 H17 119.1
C17 C18 C13 119.6(7)
C17 C18 H18 120.2
C13 C18 H18 120.2
C24 C19 C20 117.6(7)
C24 C19 P1 123.3(6)
C20 C19 P1 118.5(6)
C21 C20 C19 121.3(7)
C21 C20 H20 119.4
C19 C20 H20 119.4
C20 C21 C22 120.3(7)
C20 C21 H21 119.8
C22 C21 H21 119.8
C23 C22 C21 120.1(7)
C23 C22 H22 119.9
C21 C22 H22 119.9
C22 C23 C24 120.1(7)
C22 C23 H23 119.9
C24 C23 H23 119.9
C23 C24 C19 120.4(7)
C23 C24 H24 119.8
C19 C24 H24 119.8
C30 C25 C26 117.3(7)
C30 C25 P1 122.4(6)
C26 C25 P1 120.2(6)
C27 C26 C25 121.8(8)
C27 C26 H26 119.1
C25 C26 H26 119.1
C28 C27 C26 119.5(8)
C28 C27 H27 120.2
C26 C27 H27 120.2
C29 C28 C27 120.0(8)
C29 C28 H28 120.0
C27 C28 H28 120.0
C28 C29 C30 121.5(8)
C28 C29 H29 119.2
C30 C29 H29 119.2
C29 C30 C25 119.7(7)
C29 C30 H30 120.1
C25 C30 H30 120.1
C36 C31 C32 116.3(7)
C36 C31 Pt2 115.1(6)
C32 C31 Pt2 128.6(6)
C33 C32 C31 119.6(7)
C33 C32 C41 114.8(7)
C31 C32 C41 125.6(7)
C34 C33 C32 119.9(8)
C34 C33 H33 120.1
C32 C33 H33 120.1
C35 C34 C33 120.6(7)
C35 C34 H34 119.7
C33 C34 H34 119.7
C34 C35 C36 119.7(6)
C34 C35 H35 120.2
C36 C35 H35 120.2
C35 C36 C31 124.0(6)
C35 C36 C37 119.5(5)
C31 C36 C37 116.3(6)
N2 C37 C36 108.2(4)
N2 C37 C38 111.7(4)
C36 C37 C38 110.5(4)
N2 C37 H37 108.8
C36 C37 H37 108.8
C38 C37 H37 108.8
C37 C38 H38A 109.5
C37 C38 H38B 109.5
H38A C38 H38B 109.5
C37 C38 H38C 109.5
H38A C38 H38C 109.5
H38B C38 H38C 109.5
N2 C39 H39A 109.5
N2 C39 H39B 109.5
H39A C39 H39B 109.5
N2 C39 H39C 109.5
H39A C39 H39C 109.5
H39B C39 H39C 109.5
N2 C40 H40A 109.5
N2 C40 H40B 109.5
H40A C40 H40B 109.5
N2 C40 H40C 109.5
H40A C40 H40C 109.5
H40B C40 H40C 109.5
C42 C41 C32 131.5(8)
C42 C41 H41 114.2
C32 C41 H41 114.2
C41 C42 C43 119.7(7)
C41 C42 P2 121.5(6)
C43 C42 P2 118.8(5)
C44 C43 C48 117.7(7)
C44 C43 C42 122.5(7)
C48 C43 C42 119.8(7)
C43 C44 C45 121.1(8)
C43 C44 H44 119.5
C45 C44 H44 119.5
C46 C45 C44 118.0(8)
C46 C45 H45 121.0
C44 C45 H45 121.0
C47 C46 C45 121.5(8)
C47 C46 H46 119.2
C45 C46 H46 119.2
C48 C47 C46 120.0(8)
C48 C47 H47 120.0
C46 C47 H47 120.0
C47 C48 C43 121.7(7)
C47 C48 H48 119.1
C43 C48 H48 119.1
C54 C49 C50 119.7(7)
C54 C49 P2 120.7(6)
C50 C49 P2 119.4(6)
C49 C50 C51 120.2(8)
C49 C50 H50 119.9
C51 C50 H50 119.9
C52 C51 C50 120.4(8)
C52 C51 H51 119.8
C50 C51 H51 119.8
C53 C52 C51 119.5(8)
C53 C52 H52 120.3
C51 C52 H52 120.3
C52 C53 C54 121.0(8)
C52 C53 H53 119.5
C54 C53 H53 119.5
C49 C54 C53 119.2(8)
C49 C54 H54 120.4
C53 C54 H54 120.4
C56 C55 C60 121.8(7)
C56 C55 P2 116.1(6)
C60 C55 P2 121.6(6)
C55 C56 C57 118.0(8)
C55 C56 H56 121.0
C57 C56 H56 121.0
C58 C57 C56 120.5(8)
C58 C57 H57 119.7
C56 C57 H57 119.7
C59 C58 C57 120.2(8)
C59 C58 H58 119.9
C57 C58 H58 119.9
C58 C59 C60 120.4(9)
C58 C59 H59 119.8
C60 C59 H59 119.8
C59 C60 C55 119.1(8)
C59 C60 H60 120.5
C55 C60 H60 120.5
C10 N1 C9 109.3(5)
C10 N1 C7 110.7(5)
C9 N1 C7 108.7(4)
C10 N1 Pt1 114.9(4)
C9 N1 Pt1 106.6(4)
C7 N1 Pt1 106.5(3)
C40 N2 C39 107.1(5)
C40 N2 C37 112.2(5)
C39 N2 C37 109.7(5)
C40 N2 Pt2 116.8(4)
C39 N2 Pt2 104.8(3)
C37 N2 Pt2 106.0(4)
C19 P1 C25 106.2(4)
C19 P1 C12 102.7(4)
C25 P1 C12 101.7(4)
C19 P1 Pt1 115.7(3)
C25 P1 Pt1 113.2(3)
C12 P1 Pt1 115.6(3)
C42 P2 C49 104.1(3)
C42 P2 C55 102.3(3)
C49 P2 C55 106.7(3)
C42 P2 Pt2 114.8(2)
C49 P2 Pt2 114.9(3)
C55 P2 Pt2 112.9(3)

loop_
_geom_bond_atom_site_label_1
_geom_bond_atom_site_label_2
_geom_bond_distance
Pt1 C1 1.992(7)
Pt1 N1 2.152(5)
Pt1 P1 2.196(2)
Pt1 Cl1 2.3841(19)
Pt2 C31 1.984(8)
Pt2 N2 2.155(6)
Pt2 P2 2.193(2)
Pt2 Cl2 2.374(2)
C1 C6 1.428(9)
C1 C2 1.436(10)
C2 C3 1.410(11)
C2 C11 1.441(11)
C3 C4 1.377(10)
C3 H3 0.9500
C4 C5 1.414(10)
C4 H4 0.9500
C5 C6 1.389(9)
C5 H5 0.9500
C6 C7 1.480(8)
C7 N1 1.507(7)
C7 C8 1.537(7)
C7 H7 1.0000
C8 H8A 0.9800
C8 H8B 0.9800
C8 H8C 0.9800
C9 N1 1.494(7)
C9 H9A 0.9800
C9 H9B 0.9800
C9 H9C 0.9800
C10 N1 1.474(9)
C10 H10A 0.9800
C10 H10B 0.9800
C10 H10C 0.9800
C11 C12 1.346(11)
C11 H11 0.9500
C12 C13 1.484(11)
C12 P1 1.831(8)
C13 C18 1.387(11)
C13 C14 1.390(10)
C14 C15 1.383(11)
C14 H14 0.9500
C15 C16 1.390(11)
C15 H15 0.9500
C16 C17 1.384(11)
C16 H16 0.9500
C17 C18 1.362(11)
C17 H17 0.9500
C18 H18 0.9500
C19 C24 1.404(10)
C19 C20 1.416(10)
C19 P1 1.807(7)
C20 C21 1.349(10)
C20 H20 0.9500
C21 C22 1.391(11)
C21 H21 0.9500
C22 C23 1.374(11)
C22 H22 0.9500
C23 C24 1.386(10)
C23 H23 0.9500
C24 H24 0.9500
C25 C30 1.405(11)
C25 C26 1.414(11)
C25 P1 1.819(8)
C26 C27 1.379(11)
C26 H26 0.9500
C27 C28 1.375(13)
C27 H27 0.9500
C28 C29 1.371(12)
C28 H28 0.9500
C29 C30 1.389(11)
C29 H29 0.9500
C30 H30 0.9500
C31 C36 1.396(9)
C31 C32 1.426(11)
C32 C33 1.420(11)
C32 C41 1.481(11)
C33 C34 1.406(12)
C33 H33 0.9500
C34 C35 1.346(11)
C34 H34 0.9500
C35 C36 1.378(9)
C35 H35 0.9500
C36 C37 1.508(8)
C37 N2 1.501(7)
C37 C38 1.539(7)
C37 H37 1.0000
C38 H38A 0.9800
C38 H38B 0.9800
C38 H38C 0.9800
C39 N2 1.495(7)
C39 H39A 0.9800
C39 H39B 0.9800
C39 H39C 0.9800
C40 N2 1.467(8)
C40 H40A 0.9800
C40 H40B 0.9800
C40 H40C 0.9800
C41 C42 1.339(10)
C41 H41 0.9500
C42 C43 1.499(10)
C42 P2 1.801(7)
C43 C44 1.383(11)
C43 C48 1.395(11)
C44 C45 1.398(12)
C44 H44 0.9500
C45 C46 1.383(12)
C45 H45 0.9500
C46 C47 1.355(12)
C46 H46 0.9500
C47 C48 1.353(11)
C47 H47 0.9500
C48 H48 0.9500
C49 C54 1.382(11)
C49 C50 1.390(11)
C49 P2 1.816(7)
C50 C51 1.397(11)
C50 H50 0.9500
C51 C52 1.377(13)
C51 H51 0.9500
C52 C53 1.373(12)
C52 H52 0.9500
C53 C54 1.410(11)
C53 H53 0.9500
C54 H54 0.9500
C55 C56 1.384(11)
C55 C60 1.402(11)
C55 P2 1.840(8)
C56 C57 1.417(11)
C56 H56 0.9500
C57 C58 1.395(14)
C57 H57 0.9500
C58 C59 1.379(14)
C58 H58 0.9500
C59 C60 1.396(11)
C59 H59 0.9500
C60 H60 0.9500
